data_7063861
loop_
_publ_author_name
'Rodr\'iguez, Humberto A.'
'Cruz, Daniel A.'
'Padr\'on, Juan I.'
'Lorenzo-Luis, Pablo'

_publ_section_title
;
 (S)-BINOL-derived chiral picolinate ligand as a platform for new polymer
 frameworks: a pilot study on the effect of the binaphthyl scaffold vs.
 picolinate
;
_journal_issue 30
_journal_name_full 'New Journal of Chemistry'
_journal_page_first 12940
_journal_page_last 12947
_journal_paper_doi 10.1039/D5NJ01654A
_journal_volume 49
_journal_year 2025
_chemical_absolute_configuration unk
_chemical_formula_moiety 'C26 H17 N O3'
_chemical_formula_sum 'C26 H17 N O3'
_chemical_formula_weight 391.40
_space_group_crystal_system trigonal
_space_group_IT_number 144
_space_group_name_Hall 'P 31'
_space_group_name_H-M_alt 'P 31'
_atom_sites_solution_hydrogens difmap
_atom_sites_solution_primary dual
_audit_creation_date 2024-12-12
_audit_creation_method
;
Olex2 1.5
(compiled 2024.02.16 svn.r378c4104 for OlexSys, GUI svn.r6928)
;
_audit_update_record
;
2024-12-12 deposited with the CCDC.	2025-06-26 downloaded from the CCDC.
;
_cell_angle_alpha 90
_cell_angle_beta 90
_cell_angle_gamma 120
_cell_formula_units_Z 3
_cell_length_a 14.5049(7)
_cell_length_b 14.5049(7)
_cell_length_c 8.4681(4)
_cell_measurement_reflns_used 1260
_cell_measurement_temperature 298(2)
_cell_measurement_theta_max 23.1060
_cell_measurement_theta_min 2.7990
_cell_volume 1542.93(13)
_computing_cell_refinement 'CrysAlisPro 1.171.42.93a (Rigaku OD, 2023)'
_computing_data_collection 'CrysAlisPro 1.171.42.93a (Rigaku OD, 2023)'
_computing_data_reduction 'CrysAlisPro 1.171.42.93a (Rigaku OD, 2023)'
_computing_molecular_graphics 'Olex2 1.5 (Dolomanov et al., 2009)'
_computing_publication_material 'Olex2 1.5 (Dolomanov et al., 2009)'
_computing_structure_refinement 'SHELXL 2019/3 (Sheldrick, 2015)'
_computing_structure_solution 'SHELXT 2018/2 (Sheldrick, 2018)'
_diffrn_ambient_temperature 298(2)
_diffrn_detector 'CCD plate'
_diffrn_detector_area_resol_mean 8.1268
_diffrn_detector_type EosS2
_diffrn_measured_fraction_theta_full 1.000
_diffrn_measured_fraction_theta_max 0.999
_diffrn_measurement_details
;
List of Runs (angles in degrees, time in seconds):

  # Type    Start    End  Width  t~exp~   \w     \q     \k     \f   Frames
#--------------------------------------------------------------------------
  1  \w   -104.00  15.00   1.00   30.00    --  -26.88 -37.00   0.00  119
  2  \w    -40.00  10.00   1.00   30.00    --  -26.88  37.00 -30.00   50
;
_diffrn_measurement_device 'four-circle diffractometer'
_diffrn_measurement_device_type 'SuperNova, Dualflex, EosS2'
_diffrn_measurement_method '\w scans'
_diffrn_orient_matrix_type 'CrysAlisPro convention (1999,Acta A55,543-557)'
_diffrn_orient_matrix_UB_11 -0.0030923000
_diffrn_orient_matrix_UB_12 -0.0489254000
_diffrn_orient_matrix_UB_13 0.0201805000
_diffrn_orient_matrix_UB_21 -0.0347356000
_diffrn_orient_matrix_UB_22 -0.0063987000
_diffrn_orient_matrix_UB_23 0.0633109000
_diffrn_orient_matrix_UB_31 -0.0444318000
_diffrn_orient_matrix_UB_32 -0.0274083000
_diffrn_orient_matrix_UB_33 -0.0509308000
_diffrn_radiation_monochromator mirror
_diffrn_radiation_probe x-ray
_diffrn_radiation_type 'Mo K\a'
_diffrn_radiation_wavelength 0.71073
_diffrn_reflns_av_R_equivalents 0.0216
_diffrn_reflns_av_unetI/netI 0.0396
_diffrn_reflns_Laue_measured_fraction_full 1.000
_diffrn_reflns_Laue_measured_fraction_max 0.999
_diffrn_reflns_limit_h_max 17
_diffrn_reflns_limit_h_min -10
_diffrn_reflns_limit_k_max 18
_diffrn_reflns_limit_k_min -13
_diffrn_reflns_limit_l_max 4
_diffrn_reflns_limit_l_min -10
_diffrn_reflns_number 3933
_diffrn_reflns_point_group_measured_fraction_full 0.682
_diffrn_reflns_point_group_measured_fraction_max 0.669
_diffrn_reflns_theta_full 25.242
_diffrn_reflns_theta_max 26.353
_diffrn_reflns_theta_min 1.621
_diffrn_source 'micro-focus sealed X-ray tube'
_diffrn_source_type 'SuperNova (Mo) X-ray Source'
_exptl_absorpt_coefficient_mu 0.083
_exptl_absorpt_correction_T_max 1.000
_exptl_absorpt_correction_T_min 0.920
_exptl_absorpt_correction_type gaussian
_exptl_absorpt_process_details
;
CrysAlisPro 1.171.42.93a (Rigaku Oxford Diffraction, 2023)
Numerical absorption correction based on gaussian integration over
a multifaceted crystal model
Empirical absorption correction using spherical harmonics,
implemented in SCALE3 ABSPACK scaling algorithm.
;
_exptl_crystal_colour colourless
_exptl_crystal_colour_primary colourless
_exptl_crystal_density_diffrn 1.264
_exptl_crystal_description block
_exptl_crystal_F_000 612
_exptl_crystal_size_max 0.19
_exptl_crystal_size_mid 0.1
_exptl_crystal_size_min 0.09
_refine_diff_density_max 0.124
_refine_diff_density_min -0.145
_refine_diff_density_rms 0.030
_refine_ls_abs_structure_details
;
 Flack x determined using 496 quotients [(I+)-(I-)]/[(I+)+(I-)]
 (Parsons, Flack and Wagner, Acta Cryst. B69 (2013) 249-259).
;
_refine_ls_abs_structure_Flack 0.1(10)
_refine_ls_extinction_method none
_refine_ls_goodness_of_fit_ref 1.079
_refine_ls_hydrogen_treatment refall
_refine_ls_matrix_type full
_refine_ls_number_parameters 339
_refine_ls_number_reflns 2802
_refine_ls_number_restraints 1
_refine_ls_restrained_S_all 1.079
_refine_ls_R_factor_all 0.0627
_refine_ls_R_factor_gt 0.0473
_refine_ls_shift/su_max 0.000
_refine_ls_shift/su_mean 0.000
_refine_ls_structure_factor_coef Fsqd
_refine_ls_weighting_details 'w=1/[\s^2^(Fo^2^)+(0.0361P)^2^+0.0898P] where P=(Fo^2^+2Fc^2^)/3'
_refine_ls_weighting_scheme calc
_refine_ls_wR_factor_gt 0.0879
_refine_ls_wR_factor_ref 0.0951
_reflns_Friedel_coverage 0.339
_reflns_Friedel_fraction_full 0.365
_reflns_Friedel_fraction_max 0.338
_reflns_number_gt 2238
_reflns_number_total 2802
_reflns_threshold_expression 'I > 2\s(I)'
_cod_data_source_file d5nj01654a2.cif
_cod_data_source_block hr069a_02
_cod_depositor_comments 'Adding full bibliography for 7063861--7063863.cif.'
_cod_original_cell_volume 1542.93(17)
_cod_database_code 7063861
_shelx_shelxl_version_number 2019/3
_chemical_oxdiff_formula 'C26 H17 N1 O3'
_shelx_space_group_comment
;
The symmetry employed for this shelxl refinement is uniquely defined
by the following loop, which should always be used as a source of
symmetry information in preference to the above space-group names.
They are only intended as comments.
;
_shelx_estimated_absorpt_t_max 0.993
_shelx_estimated_absorpt_t_min 0.984
_olex2_refinement_description
;
;
_olex2_submission_special_instructions 'No special instructions were received'
_oxdiff_exptl_absorpt_empirical_details
;
Empirical correction (ABSPACK) includes:
- Absorption correction using spherical harmonics
- Frame scaling
;
_oxdiff_exptl_absorpt_empirical_full_max 1.091
_oxdiff_exptl_absorpt_empirical_full_min 0.912

loop_
_space_group_symop_operation_xyz
'x, y, z'
'-y, x-y, z+1/3'
'-x+y, -x, z+2/3'

loop_
_atom_site_label
_atom_site_type_symbol
_atom_site_fract_x
_atom_site_fract_y
_atom_site_fract_z
_atom_site_U_iso_or_equiv
_atom_site_adp_type
_atom_site_occupancy
_atom_site_site_symmetry_order
_atom_site_calc_flag
_atom_site_refinement_flags_posn
_atom_site_refinement_flags_adp
_atom_site_refinement_flags_occupancy
_atom_site_disorder_assembly
_atom_site_disorder_group
O2 O 0.7768(2) 0.6832(2) 0.3999(3) 0.0545(7) Uani 1 1 d . . . . .
O1 O 0.5706(3) 0.5080(2) 0.6168(4) 0.0663(9) Uani 1 1 d . . . . .
C11 C 0.6030(2) 0.6768(3) 0.5451(4) 0.0354(8) Uani 1 1 d . . . . .
O3 O 0.8443(3) 0.5775(3) 0.4622(4) 0.0879(12) Uani 1 1 d . . . . .
C10 C 0.7086(3) 0.7253(3) 0.6243(4) 0.0390(8) Uani 1 1 d . . . . .
C12 C 0.5699(3) 0.7438(3) 0.4684(4) 0.0374(8) Uani 1 1 d . . . . .
C20 C 0.5373(3) 0.5691(3) 0.5420(4) 0.0423(8) Uani 1 1 d . . . . .
C9 C 0.7248(3) 0.7707(3) 0.7794(4) 0.0441(9) Uani 1 1 d . . . . .
C21 C 0.8034(3) 0.6081(3) 0.3700(5) 0.0572(11) Uani 1 1 d . . . . .
C17 C 0.4699(3) 0.6963(3) 0.3887(4) 0.0438(9) Uani 1 1 d . . . . .
C1 C 0.7943(3) 0.7278(3) 0.5523(5) 0.0493(10) Uani 1 1 d . . . . .
N1 N 0.8262(3) 0.5214(4) 0.1484(4) 0.0752(12) Uani 1 1 d . . . . .
C22 C 0.7747(3) 0.5684(3) 0.2052(5) 0.0502(10) Uani 1 1 d . . . . .
C13 C 0.6324(3) 0.8564(3) 0.4684(5) 0.0468(9) Uani 1 1 d . . . . .
C16 C 0.4377(4) 0.7628(4) 0.3120(5) 0.0552(10) Uani 1 1 d . . . . .
C4 C 0.8277(4) 0.8194(3) 0.8501(5) 0.0590(11) Uani 1 1 d . . . . .
C19 C 0.4368(3) 0.5232(3) 0.4662(5) 0.0520(10) Uani 1 1 d . . . . .
C18 C 0.4056(3) 0.5847(3) 0.3913(5) 0.0501(10) Uani 1 1 d . . . . .
C8 C 0.6394(4) 0.7648(3) 0.8686(5) 0.0542(10) Uani 1 1 d . . . . .
C14 C 0.5985(4) 0.9172(4) 0.3924(6) 0.0599(11) Uani 1 1 d . . . . .
C23 C 0.6992(4) 0.5783(4) 0.1196(5) 0.0597(11) Uani 1 1 d . . . . .
C15 C 0.5008(4) 0.8698(4) 0.3132(6) 0.0654(12) Uani 1 1 d . . . . .
C24 C 0.6744(5) 0.5368(4) -0.0311(6) 0.0742(14) Uani 1 1 d . . . . .
C25 C 0.7276(6) 0.4905(5) -0.0915(7) 0.0949(19) Uani 1 1 d . . . . .
C5 C 0.8386(6) 0.8569(4) 1.0066(7) 0.0830(17) Uani 1 1 d . . . . .
C7 C 0.6542(5) 0.8015(4) 1.0197(6) 0.0736(14) Uani 1 1 d . . . . .
C2 C 0.8960(4) 0.7778(4) 0.6181(7) 0.0737(15) Uani 1 1 d . . . . .
C6 C 0.7541(6) 0.8464(4) 1.0896(7) 0.0876(17) Uani 1 1 d . . . . .
C3 C 0.9112(4) 0.8237(4) 0.7625(7) 0.0785(16) Uani 1 1 d . . . . .
C26 C 0.8028(6) 0.4841(6) 0.0005(7) 0.106(2) Uani 1 1 d . . . . .
H18 H 0.339(3) 0.551(3) 0.333(5) 0.054(11) Uiso 1 1 d . . . . .
H1 H 0.531(3) 0.441(4) 0.597(5) 0.066(14) Uiso 1 1 d . . . . .
H13 H 0.700(3) 0.889(3) 0.532(4) 0.040(10) Uiso 1 1 d . . . . .
H14 H 0.648(3) 0.991(3) 0.389(4) 0.059(12) Uiso 1 1 d . . . . .
H8 H 0.579(3) 0.741(3) 0.815(4) 0.046(11) Uiso 1 1 d . . . . .
H19 H 0.394(4) 0.445(4) 0.467(6) 0.081(14) Uiso 1 1 d . . . . .
H24 H 0.615(4) 0.536(4) -0.096(6) 0.087(16) Uiso 1 1 d . . . . .
H23 H 0.662(3) 0.610(3) 0.168(5) 0.067(13) Uiso 1 1 d . . . . .
H6 H 0.767(4) 0.870(4) 1.199(6) 0.080(14) Uiso 1 1 d . . . . .
H15 H 0.479(4) 0.914(4) 0.254(6) 0.087(16) Uiso 1 1 d . . . . .
H3 H 0.978(4) 0.869(4) 0.792(6) 0.092(17) Uiso 1 1 d . . . . .
H16 H 0.366(3) 0.728(3) 0.253(5) 0.067(13) Uiso 1 1 d . . . . .
H7 H 0.594(4) 0.800(4) 1.073(6) 0.089(16) Uiso 1 1 d . . . . .
H25 H 0.708(4) 0.464(4) -0.193(7) 0.107(19) Uiso 1 1 d . . . . .
H2 H 0.950(4) 0.776(3) 0.570(5) 0.072(14) Uiso 1 1 d . . . . .
H26 H 0.844(5) 0.454(5) -0.035(7) 0.12(2) Uiso 1 1 d . . . . .
H5 H 0.906(6) 0.889(5) 1.049(8) 0.14(3) Uiso 1 1 d . . . . .

loop_
_atom_site_aniso_label
_atom_site_aniso_U_11
_atom_site_aniso_U_22
_atom_site_aniso_U_33
_atom_site_aniso_U_23
_atom_site_aniso_U_13
_atom_site_aniso_U_12
O2 0.0615(17) 0.0718(18) 0.0511(15) -0.0067(14) 0.0054(13) 0.0490(16)
O1 0.077(2) 0.0359(16) 0.082(2) -0.0026(16) -0.0316(17) 0.0251(16)
C11 0.0342(18) 0.0363(19) 0.0367(18) -0.0066(15) -0.0006(15) 0.0184(16)
O3 0.132(3) 0.119(3) 0.064(2) -0.0218(19) -0.028(2) 0.102(3)
C10 0.0356(19) 0.0367(18) 0.047(2) -0.0064(16) -0.0004(16) 0.0200(16)
C12 0.0367(19) 0.041(2) 0.0390(19) -0.0007(16) 0.0073(15) 0.0224(16)
C20 0.050(2) 0.035(2) 0.0417(19) -0.0043(17) -0.0075(18) 0.0218(18)
C9 0.045(2) 0.0361(19) 0.052(2) -0.0077(17) -0.0019(17) 0.0213(17)
C21 0.063(3) 0.076(3) 0.056(3) -0.006(2) -0.001(2) 0.052(2)
C17 0.043(2) 0.050(2) 0.042(2) -0.0007(17) 0.0009(17) 0.0261(19)
C1 0.040(2) 0.058(2) 0.058(2) -0.013(2) -0.0017(18) 0.0301(19)
N1 0.092(3) 0.112(3) 0.060(2) -0.018(2) -0.006(2) 0.080(3)
C22 0.056(2) 0.058(3) 0.051(2) 0.0014(19) 0.0062(19) 0.041(2)
C13 0.043(2) 0.040(2) 0.058(2) -0.0004(19) 0.008(2) 0.0221(19)
C16 0.055(3) 0.063(3) 0.061(3) -0.002(2) -0.005(2) 0.039(2)
C4 0.059(3) 0.057(3) 0.062(3) -0.024(2) -0.017(2) 0.031(2)
C19 0.053(2) 0.035(2) 0.056(3) -0.0052(19) -0.009(2) 0.013(2)
C18 0.045(2) 0.049(2) 0.049(2) -0.0061(19) -0.0119(19) 0.018(2)
C8 0.056(3) 0.057(3) 0.053(2) -0.010(2) 0.004(2) 0.030(2)
C14 0.064(3) 0.042(2) 0.077(3) 0.010(2) 0.013(2) 0.028(2)
C23 0.069(3) 0.070(3) 0.058(3) 0.001(2) 0.000(2) 0.048(3)
C15 0.076(4) 0.063(3) 0.072(3) 0.010(2) 0.005(3) 0.046(3)
C24 0.094(4) 0.086(4) 0.058(3) -0.005(3) -0.019(3) 0.057(3)
C25 0.131(5) 0.120(5) 0.058(3) -0.025(3) -0.026(4) 0.082(5)
C5 0.088(4) 0.070(3) 0.083(4) -0.033(3) -0.032(3) 0.034(3)
C7 0.090(4) 0.075(3) 0.057(3) -0.015(2) 0.009(3) 0.043(3)
C2 0.043(3) 0.097(4) 0.092(4) -0.025(3) -0.003(3) 0.043(3)
C6 0.120(5) 0.078(4) 0.062(3) -0.034(3) -0.015(3) 0.047(4)
C3 0.040(3) 0.088(4) 0.105(4) -0.034(3) -0.021(3) 0.030(3)
C26 0.145(6) 0.159(6) 0.075(4) -0.044(4) -0.019(4) 0.121(5)

loop_
_atom_type_symbol
_atom_type_description
_atom_type_scat_dispersion_real
_atom_type_scat_dispersion_imag
_atom_type_scat_source
C C 0.0033 0.0016 'International Tables Vol C Tables 4.2.6.8 and 6.1.1.4'
H H 0.0000 0.0000 'International Tables Vol C Tables 4.2.6.8 and 6.1.1.4'
N N 0.0061 0.0033 'International Tables Vol C Tables 4.2.6.8 and 6.1.1.4'
O O 0.0106 0.0060 'International Tables Vol C Tables 4.2.6.8 and 6.1.1.4'

loop_
_exptl_crystal_face_index_h
_exptl_crystal_face_index_k
_exptl_crystal_face_index_l
_exptl_crystal_face_perp_dist
3 -5 0 0.0395
-2 5 0 0.0453
5 1 3 0.0581
-5 -4 -4 0.0717
-5 -1 0 0.0544
5 1 0 0.0397
0 -1 -5 0.0795
-1 0 5 0.0966
-3 -5 0 0.0503
-5 2 0 0.0506

loop_
_geom_angle_atom_site_label_1
_geom_angle_atom_site_label_2
_geom_angle_atom_site_label_3
_geom_angle
_geom_angle_site_symmetry_1
_geom_angle_site_symmetry_3
_geom_angle_publ_flag
C21 O2 C1 119.0(3) . . ?
C20 O1 H1 113(3) . . ?
C12 C11 C10 119.9(3) . . ?
C20 C11 C10 120.9(3) . . ?
C20 C11 C12 119.2(3) . . ?
C9 C10 C11 121.5(3) . . ?
C1 C10 C11 121.3(3) . . ?
C1 C10 C9 117.3(3) . . ?
C17 C12 C11 119.3(3) . . ?
C13 C12 C11 122.8(3) . . ?
C13 C12 C17 117.9(3) . . ?
O1 C20 C11 117.7(3) . . ?
O1 C20 C19 121.4(3) . . ?
C11 C20 C19 120.9(3) . . ?
C4 C9 C10 120.1(3) . . ?
C8 C9 C10 121.6(4) . . ?
C8 C9 C4 118.3(4) . . ?
O2 C21 C22 110.5(3) . . ?
O3 C21 O2 125.0(4) . . ?
O3 C21 C22 124.5(4) . . ?
C16 C17 C12 119.2(4) . . ?
C18 C17 C12 118.5(3) . . ?
C18 C17 C16 122.3(4) . . ?
C10 C1 O2 116.4(3) . . ?
C10 C1 C2 123.1(4) . . ?
C2 C1 O2 120.4(3) . . ?
C22 N1 C26 117.0(5) . . ?
N1 C22 C21 114.7(4) . . ?
N1 C22 C23 122.8(4) . . ?
C23 C22 C21 122.5(4) . . ?
C12 C13 H13 116.8(19) . . ?
C14 C13 C12 120.9(4) . . ?
C14 C13 H13 122.2(19) . . ?
C17 C16 H16 119(2) . . ?
C15 C16 C17 120.8(4) . . ?
C15 C16 H16 120(2) . . ?
C5 C4 C9 118.2(5) . . ?
C3 C4 C9 118.0(4) . . ?
C3 C4 C5 123.7(5) . . ?
C20 C19 H19 116(3) . . ?
C18 C19 C20 120.6(4) . . ?
C18 C19 H19 123(3) . . ?
C17 C18 H18 119(2) . . ?
C19 C18 C17 121.4(4) . . ?
C19 C18 H18 119(2) . . ?
C9 C8 H8 115(2) . . ?
C7 C8 C9 121.1(5) . . ?
C7 C8 H8 124(2) . . ?
C13 C14 C15 120.8(4) . . ?
C13 C14 H14 116(2) . . ?
C15 C14 H14 123(2) . . ?
C22 C23 C24 119.3(4) . . ?
C22 C23 H23 119(3) . . ?
C24 C23 H23 121(3) . . ?
C16 C15 C14 120.4(4) . . ?
C16 C15 H15 119(3) . . ?
C14 C15 H15 120(3) . . ?
C23 C24 H24 122(3) . . ?
C25 C24 C23 118.5(5) . . ?
C25 C24 H24 119(3) . . ?
C24 C25 C26 119.1(5) . . ?
C24 C25 H25 115(3) . . ?
C26 C25 H25 126(4) . . ?
C4 C5 H5 116(4) . . ?
C6 C5 C4 121.6(5) . . ?
C6 C5 H5 122(4) . . ?
C8 C7 C6 120.4(5) . . ?
C8 C7 H7 118(3) . . ?
C6 C7 H7 122(3) . . ?
C1 C2 H2 121(3) . . ?
C3 C2 C1 119.1(4) . . ?
C3 C2 H2 120(3) . . ?
C5 C6 C7 120.3(5) . . ?
C5 C6 H6 117(3) . . ?
C7 C6 H6 123(3) . . ?
C4 C3 H3 119(3) . . ?
C2 C3 C4 122.2(4) . . ?
C2 C3 H3 117(3) . . ?
N1 C26 C25 123.3(5) . . ?
N1 C26 H26 113(4) . . ?
C25 C26 H26 123(4) . . ?

loop_
_geom_bond_atom_site_label_1
_geom_bond_atom_site_label_2
_geom_bond_distance
_geom_bond_site_symmetry_2
_geom_bond_publ_flag
O2 C21 1.350(4) . ?
O2 C1 1.408(4) . ?
O1 C20 1.360(4) . ?
O1 H1 0.86(5) . ?
C11 C10 1.488(5) . ?
C11 C12 1.436(5) . ?
C11 C20 1.364(4) . ?
O3 C21 1.192(5) . ?
C10 C9 1.435(5) . ?
C10 C1 1.368(5) . ?
C12 C17 1.426(5) . ?
C12 C13 1.417(5) . ?
C20 C19 1.417(5) . ?
C9 C4 1.425(5) . ?
C9 C8 1.415(5) . ?
C21 C22 1.487(6) . ?
C17 C16 1.421(6) . ?
C17 C18 1.407(5) . ?
C1 C2 1.394(6) . ?
N1 C22 1.328(5) . ?
N1 C26 1.339(7) . ?
C22 C23 1.379(6) . ?
C13 C14 1.366(6) . ?
C13 H13 1.01(3) . ?
C16 C15 1.352(6) . ?
C16 H16 1.02(4) . ?
C4 C5 1.412(7) . ?
C4 C3 1.395(7) . ?
C19 C18 1.344(6) . ?
C19 H19 0.99(5) . ?
C18 H18 0.97(4) . ?
C8 C7 1.361(6) . ?
C8 H8 0.90(4) . ?
C14 C15 1.398(7) . ?
C14 H14 0.95(4) . ?
C23 C24 1.380(6) . ?
C23 H23 0.96(4) . ?
C15 H15 0.99(5) . ?
C24 C25 1.352(8) . ?
C24 H24 1.02(5) . ?
C25 C26 1.381(8) . ?
C25 H25 0.93(6) . ?
C5 C6 1.353(8) . ?
C5 H5 0.92(7) . ?
C7 C6 1.390(8) . ?
C7 H7 0.98(5) . ?
C2 C3 1.357(7) . ?
C2 H2 0.89(5) . ?
C6 H6 0.98(5) . ?
C3 H3 0.90(6) . ?
C26 H26 0.96(6) . ?

loop_
_geom_torsion_atom_site_label_1
_geom_torsion_atom_site_label_2
_geom_torsion_atom_site_label_3
_geom_torsion_atom_site_label_4
_geom_torsion
_geom_torsion_site_symmetry_1
_geom_torsion_site_symmetry_2
_geom_torsion_site_symmetry_3
_geom_torsion_site_symmetry_4
_geom_torsion_publ_flag
O2 C21 C22 N1 159.6(3) . . . . ?
O2 C21 C22 C23 -21.5(5) . . . . ?
O2 C1 C2 C3 177.4(5) . . . . ?
O1 C20 C19 C18 -179.3(4) . . . . ?
C11 C10 C9 C4 -178.1(3) . . . . ?
C11 C10 C9 C8 4.7(5) . . . . ?
C11 C10 C1 O2 0.6(5) . . . . ?
C11 C10 C1 C2 176.1(4) . . . . ?
C11 C12 C17 C16 -179.6(3) . . . . ?
C11 C12 C17 C18 1.5(5) . . . . ?
C11 C12 C13 C14 179.3(4) . . . . ?
C11 C20 C19 C18 2.1(6) . . . . ?
O3 C21 C22 N1 -20.3(6) . . . . ?
O3 C21 C22 C23 158.6(5) . . . . ?
C10 C11 C12 C17 178.0(3) . . . . ?
C10 C11 C12 C13 -2.2(5) . . . . ?
C10 C11 C20 O1 1.5(5) . . . . ?
C10 C11 C20 C19 -179.8(3) . . . . ?
C10 C9 C4 C5 -175.9(4) . . . . ?
C10 C9 C4 C3 1.8(6) . . . . ?
C10 C9 C8 C7 175.3(4) . . . . ?
C10 C1 C2 C3 2.0(7) . . . . ?
C12 C11 C10 C9 80.3(4) . . . . ?
C12 C11 C10 C1 -99.9(4) . . . . ?
C12 C11 C20 O1 -179.5(3) . . . . ?
C12 C11 C20 C19 -0.8(5) . . . . ?
C12 C17 C16 C15 0.4(6) . . . . ?
C12 C17 C18 C19 -0.3(6) . . . . ?
C12 C13 C14 C15 0.3(6) . . . . ?
C20 C11 C10 C9 -100.7(4) . . . . ?
C20 C11 C10 C1 79.0(5) . . . . ?
C20 C11 C12 C17 -1.0(5) . . . . ?
C20 C11 C12 C13 178.9(4) . . . . ?
C20 C19 C18 C17 -1.5(7) . . . . ?
C9 C10 C1 O2 -179.7(3) . . . . ?
C9 C10 C1 C2 -4.1(6) . . . . ?
C9 C4 C5 C6 0.8(8) . . . . ?
C9 C4 C3 C2 -4.1(8) . . . . ?
C9 C8 C7 C6 0.3(7) . . . . ?
C21 O2 C1 C10 -126.8(4) . . . . ?
C21 O2 C1 C2 57.5(5) . . . . ?
C21 C22 C23 C24 -178.1(4) . . . . ?
C17 C12 C13 C14 -0.9(5) . . . . ?
C17 C16 C15 C14 -1.1(7) . . . . ?
C1 O2 C21 O3 -2.4(6) . . . . ?
C1 O2 C21 C22 177.7(3) . . . . ?
C1 C10 C9 C4 2.1(5) . . . . ?
C1 C10 C9 C8 -175.1(4) . . . . ?
C1 C2 C3 C4 2.3(9) . . . . ?
N1 C22 C23 C24 0.8(7) . . . . ?
C22 N1 C26 C25 -1.4(9) . . . . ?
C22 C23 C24 C25 -2.0(7) . . . . ?
C13 C12 C17 C16 0.6(5) . . . . ?
C13 C12 C17 C18 -178.3(3) . . . . ?
C13 C14 C15 C16 0.7(7) . . . . ?
C16 C17 C18 C19 -179.1(4) . . . . ?
C4 C9 C8 C7 -1.9(6) . . . . ?
C4 C5 C6 C7 -2.5(9) . . . . ?
C18 C17 C16 C15 179.2(4) . . . . ?
C8 C9 C4 C5 1.4(6) . . . . ?
C8 C9 C4 C3 179.1(5) . . . . ?
C8 C7 C6 C5 1.9(9) . . . . ?
C23 C24 C25 C26 1.5(9) . . . . ?
C24 C25 C26 N1 0.2(10) . . . . ?
C5 C4 C3 C2 173.5(5) . . . . ?
C3 C4 C5 C6 -176.8(6) . . . . ?
C26 N1 C22 C21 179.8(5) . . . . ?
C26 N1 C22 C23 0.9(7) . . . . ?

loop_
_exptl_oxdiff_crystal_face_indexfrac_h
_exptl_oxdiff_crystal_face_indexfrac_k
_exptl_oxdiff_crystal_face_indexfrac_l
_exptl_oxdiff_crystal_face_x
_exptl_oxdiff_crystal_face_y
_exptl_oxdiff_crystal_face_z
3.0000 -5.0000 0.0000 0.2354 -0.0722 0.0037
-2.0000 5.0000 -0.0000 -0.2384 0.0375 -0.0482
5.0000 1.0000 3.0000 -0.0038 0.0099 -0.4024
-5.0000 -4.0000 -4.0000 0.1304 -0.0540 0.5355
-5.0000 -1.0000 -0.0000 0.0644 0.1801 0.2496
5.0000 1.0000 0.0000 -0.0644 -0.1801 -0.2496
0.0000 -1.0000 -5.0000 -0.0520 -0.3102 0.2821
-1.0000 -0.0000 5.0000 0.1040 0.3513 -0.2102
-3.0000 -5.0000 -0.0000 0.2539 0.1362 0.2703
-5.0000 2.0000 -0.0000 -0.0824 0.1609 0.1673
